data_2204059
loop_
_publ_author_name
'Butcher, Ray J.'
'Evans, Robin'
'Gilardi, R.'

_publ_section_title
;
2,5,7-Trinitro-2,5,7,9-tetraazabicyclo[4.3.0]nonan-8-one
;
_journal_issue 8
_journal_name_full 'Acta Crystallographica, Section E'
_journal_page_first o1375
_journal_page_last o1377
_journal_paper_doi 10.1107/S1600536804017301
_journal_volume 60
_journal_year 2004
_chemical_formula_iupac 'C5 H7 N7 O7'
_chemical_formula_moiety 'C5 H7 N7 O7'
_chemical_formula_sum 'C5 H7 N7 O7'
_chemical_formula_weight 277.18
_chemical_name_systematic
;
2,5,7-trinitro-2,5,7,9-tetraazabicyclo[4.3.0]nonan-8-one
;
_space_group_IT_number 15
_symmetry_cell_setting monoclinic
_symmetry_space_group_name_Hall '-C 2yc'
_symmetry_space_group_name_H-M 'C 1 2/c 1'
_atom_sites_solution_hydrogens geom
_atom_sites_solution_primary direct
_atom_sites_solution_secondary difmap
_cell_angle_alpha 90.00
_cell_angle_beta 110.215(2)
_cell_angle_gamma 90.00
_cell_formula_units_Z 8
_cell_length_a 23.607(3)
_cell_length_b 6.7381(8)
_cell_length_c 12.7583(16)
_cell_measurement_reflns_used 5019
_cell_measurement_temperature 93(2)
_cell_measurement_theta_max 26.432
_cell_measurement_theta_min 3.260
_cell_volume 1904.4(4)
_computing_cell_refinement SMART
_computing_data_collection 'SMART (Bruker, 2001)'
_computing_data_reduction 'SAINT (Sheldrick, 1999)'
_computing_molecular_graphics SHELXTL
_computing_publication_material SHELXTL
_computing_structure_refinement SHELXTL
_computing_structure_solution 'SHELXTL (Sheldrick, 1997)'
_diffrn_ambient_temperature 93(2)
_diffrn_measured_fraction_theta_full 0.993
_diffrn_measured_fraction_theta_max 0.993
_diffrn_measurement_device_type 'Bruker SMART CCD'
_diffrn_measurement_method '\f and \w'
_diffrn_radiation_monochromator graphite
_diffrn_radiation_source 'fine-focus sealed tube'
_diffrn_radiation_type MoK\a
_diffrn_radiation_wavelength 0.71073
_diffrn_reflns_av_R_equivalents 0.0579
_diffrn_reflns_av_sigmaI/netI 0.0387
_diffrn_reflns_limit_h_max 13
_diffrn_reflns_limit_h_min -29
_diffrn_reflns_limit_k_max 8
_diffrn_reflns_limit_k_min -8
_diffrn_reflns_limit_l_max 15
_diffrn_reflns_limit_l_min -15
_diffrn_reflns_number 6356
_diffrn_reflns_theta_full 26.43
_diffrn_reflns_theta_max 26.43
_diffrn_reflns_theta_min 3.16
_diffrn_standards_decay_% 0
_diffrn_standards_number 0
_exptl_absorpt_coefficient_mu 0.179
_exptl_absorpt_correction_T_max 0.9702
_exptl_absorpt_correction_T_min 0.9073
_exptl_absorpt_correction_type integration
_exptl_absorpt_process_details '(Wuensch & Prewitt, 1965)'
_exptl_crystal_colour colorless
_exptl_crystal_density_diffrn 1.933
_exptl_crystal_density_method 'not measured'
_exptl_crystal_description 'thick plate'
_exptl_crystal_F_000 1136
_exptl_crystal_size_max 0.56
_exptl_crystal_size_mid 0.26
_exptl_crystal_size_min 0.14
_refine_diff_density_max 0.297
_refine_diff_density_min -0.294
_refine_ls_extinction_method none
_refine_ls_goodness_of_fit_ref 1.251
_refine_ls_hydrogen_treatment mixed
_refine_ls_matrix_type full
_refine_ls_number_parameters 176
_refine_ls_number_reflns 1946
_refine_ls_number_restraints 0
_refine_ls_restrained_S_all 1.251
_refine_ls_R_factor_all 0.0588
_refine_ls_R_factor_gt 0.0500
_refine_ls_shift/su_max 0.000
_refine_ls_shift/su_mean 0.000
_refine_ls_structure_factor_coef Fsqd
_refine_ls_weighting_details 'calc w = 1/[\s^2^(Fo^2^)+(0.0286P)^2^+4.4051P] where P = (Fo^2^+2Fc^2^)/3'
_refine_ls_weighting_scheme calc
_refine_ls_wR_factor_gt 0.1050
_refine_ls_wR_factor_ref 0.1079
_reflns_number_gt 1751
_reflns_number_total 1946
_reflns_threshold_expression I>2\s(I)
_cod_data_source_file lh6248.cif
_cod_depositor_comments
;
The following automatic conversions were performed:
'_symmetry_cell_setting' value 'Monoclinic' changed to 'monoclinic'
according to '/home/saulius/struct/CIF-dictionaries/cif_core.dic'
dictionary named 'cif_core.dic' version 2.4.1 from 2010-06-29.

Automatic conversion script
Id: cif_fix_enum 1527 2010-12-29 10:47:43Z saulius 
;
_cod_original_sg_symbol_H-M 'C 2/c'
_cod_database_code 2204059

loop_
_symmetry_equiv_pos_as_xyz
'x, y, z'
'-x, y, -z+1/2'
'x+1/2, y+1/2, z'
'-x+1/2, y+1/2, -z+1/2'
'-x, -y, -z'
'x, -y, z-1/2'
'-x+1/2, -y+1/2, -z'
'x+1/2, -y+1/2, z-1/2'

loop_
_atom_site_label
_atom_site_fract_x
_atom_site_fract_y
_atom_site_fract_z
_atom_site_U_iso_or_equiv
_atom_site_adp_type
_atom_site_calc_flag
_atom_site_refinement_flags
_atom_site_occupancy
_atom_site_type_symbol
O8 0.22570(7) 0.0104(2) 0.46172(13) 0.0145(4) Uani d . 1 O
O2A 0.48145(7) 0.2107(2) 0.57461(14) 0.0202(4) Uani d . 1 O
O2B 0.51801(7) -0.0665(3) 0.65358(14) 0.0200(4) Uani d . 1 O
O5A 0.42468(8) -0.5309(2) 0.33266(15) 0.0211(4) Uani d . 1 O
O5B 0.38447(8) -0.2820(3) 0.22592(14) 0.0194(4) Uani d . 1 O
O7A 0.27426(7) -0.3774(3) 0.26359(15) 0.0236(4) Uani d . 1 O
O7B 0.20265(7) -0.2990(3) 0.32311(14) 0.0186(4) Uani d . 1 O
N2 0.41932(8) -0.0342(3) 0.57126(15) 0.0125(4) Uani d . 1 N
N2A 0.47646(8) 0.0389(3) 0.60070(16) 0.0142(4) Uani d . 1 N
N5 0.39074(8) -0.2820(3) 0.40317(15) 0.0130(4) Uani d . 1 N
N5A 0.39994(8) -0.3700(3) 0.31416(16) 0.0155(4) Uani d . 1 N
N7 0.29339(8) -0.1669(3) 0.40047(15) 0.0118(4) Uani d . 1 N
N7A 0.25342(8) -0.2866(3) 0.32401(16) 0.0138(4) Uani d . 1 N
N9 0.32205(9) 0.1119(3) 0.49056(17) 0.0146(4) Uani d . 1 N
H9 0.3203(13) 0.208(5) 0.525(3) 0.021(8) Uiso d . 1 H
C1 0.37526(10) 0.0451(3) 0.47161(18) 0.0124(4) Uani d . 1 C
H1A 0.3932 0.1550 0.4405 0.015 Uiso calc R 1 H
C3 0.41138(10) -0.2388(3) 0.59888(19) 0.0137(5) Uani d . 1 C
H3A 0.3711 -0.2545 0.6059 0.016 Uiso calc R 1 H
H3B 0.4423 -0.2727 0.6717 0.016 Uiso calc R 1 H
C4 0.41675(10) -0.3785(3) 0.51082(18) 0.0143(5) Uani d . 1 C
H4A 0.4597 -0.4104 0.5251 0.017 Uiso calc R 1 H
H4B 0.3950 -0.5036 0.5120 0.017 Uiso calc R 1 H
C6 0.35056(9) -0.1196(3) 0.38380(18) 0.0114(4) Uani d . 1 C
H6A 0.3424 -0.0653 0.3070 0.014 Uiso calc R 1 H
C8 0.27424(10) -0.0067(3) 0.45334(18) 0.0130(4) Uani d . 1 C

loop_
_atom_site_aniso_label
_atom_site_aniso_U_11
_atom_site_aniso_U_22
_atom_site_aniso_U_33
_atom_site_aniso_U_12
_atom_site_aniso_U_13
_atom_site_aniso_U_23
O8 0.0149(8) 0.0129(8) 0.0173(8) 0.0017(6) 0.0077(6) 0.0001(7)
O2A 0.0210(9) 0.0128(8) 0.0248(9) -0.0049(7) 0.0052(7) 0.0026(7)
O2B 0.0160(8) 0.0232(9) 0.0190(8) 0.0031(7) 0.0038(7) 0.0048(7)
O5A 0.0245(9) 0.0149(8) 0.0248(9) 0.0039(7) 0.0097(7) -0.0061(7)
O5B 0.0225(8) 0.0250(9) 0.0123(8) -0.0001(7) 0.0081(7) -0.0011(7)
O7A 0.0190(8) 0.0307(10) 0.0234(9) -0.0055(7) 0.0104(7) -0.0172(8)
O7B 0.0132(8) 0.0223(9) 0.0212(8) -0.0043(7) 0.0071(6) -0.0054(7)
N2 0.0136(9) 0.0119(9) 0.0110(9) -0.0006(8) 0.0032(7) 0.0005(7)
N2A 0.0145(9) 0.0181(10) 0.0106(9) -0.0004(8) 0.0053(7) -0.0015(8)
N5 0.0162(9) 0.0132(9) 0.0103(9) 0.0029(7) 0.0055(7) -0.0018(7)
N5A 0.0136(9) 0.0161(10) 0.0174(10) -0.0019(8) 0.0062(8) -0.0053(8)
N7 0.0131(9) 0.0099(9) 0.0123(9) -0.0009(7) 0.0043(7) -0.0019(7)
N7A 0.0152(9) 0.0136(10) 0.0123(9) -0.0001(8) 0.0043(7) -0.0002(7)
N9 0.0162(10) 0.0099(9) 0.0181(10) 0.0005(8) 0.0063(8) -0.0051(8)
C1 0.0140(10) 0.0099(10) 0.0126(10) 0.0001(9) 0.0038(8) -0.0002(8)
C3 0.0168(10) 0.0114(10) 0.0132(11) 0.0001(9) 0.0054(8) 0.0024(9)
C4 0.0172(11) 0.0102(10) 0.0143(11) 0.0026(9) 0.0039(9) 0.0021(9)
C6 0.0125(10) 0.0106(10) 0.0124(10) -0.0004(8) 0.0059(8) -0.0001(8)
C8 0.0175(11) 0.0104(10) 0.0102(10) 0.0038(9) 0.0035(8) 0.0032(8)

loop_
_atom_type_symbol
_atom_type_description
_atom_type_scat_dispersion_real
_atom_type_scat_dispersion_imag
_atom_type_scat_source
C C 0.0033 0.0016 'International Tables Vol C Tables 4.2.6.8 and 6.1.1.4'
H H 0.0000 0.0000 'International Tables Vol C Tables 4.2.6.8 and 6.1.1.4'
N N 0.0061 0.0033 'International Tables Vol C Tables 4.2.6.8 and 6.1.1.4'
O O 0.0106 0.0060 'International Tables Vol C Tables 4.2.6.8 and 6.1.1.4'

loop_
_geom_angle_atom_site_label_1
_geom_angle_atom_site_label_2
_geom_angle_atom_site_label_3
_geom_angle
_geom_angle_publ_flag
N2A N2 C1 117.02(17) y
N2A N2 C3 118.40(18) y
C1 N2 C3 116.92(18) y
O2B N2A O2A 124.93(19) y
O2B N2A N2 118.43(19) y
O2A N2A N2 116.58(18) y
N5A N5 C6 118.80(18) y
N5A N5 C4 117.18(18) y
C6 N5 C4 123.48(17) y
O5B N5A O5A 125.97(19) y
O5B N5A N5 118.51(19) y
O5A N5A N5 115.50(19) y
N7A N7 C8 122.16(17) y
N7A N7 C6 117.86(17) y
C8 N7 C6 111.15(17) y
O7B N7A O7A 125.6(2) y
O7B N7A N7 119.43(18) y
O7A N7A N7 114.89(18) y
C8 N9 C1 115.90(19) y
C8 N9 H9 119(2) ?
C1 N9 H9 125(2) ?
N9 C1 N2 112.10(18) y
N9 C1 C6 102.45(17) y
N2 C1 C6 110.56(17) y
N9 C1 H1A 110.5 ?
N2 C1 H1A 110.5 ?
C6 C1 H1A 110.5 ?
N2 C3 C4 111.21(18) y
N2 C3 H3A 109.4 ?
C4 C3 H3A 109.4 ?
N2 C3 H3B 109.4 ?
C4 C3 H3B 109.4 ?
H3A C3 H3B 108.0 ?
N5 C4 C3 108.04(18) y
N5 C4 H4A 110.1 ?
C3 C4 H4A 110.1 ?
N5 C4 H4B 110.1 ?
C3 C4 H4B 110.1 ?
H4A C4 H4B 108.4 ?
N5 C6 N7 113.63(18) y
N5 C6 C1 111.60(18) y
N7 C6 C1 100.73(16) y
N5 C6 H6A 110.2 ?
N7 C6 H6A 110.2 ?
C1 C6 H6A 110.2 ?
O8 C8 N9 129.3(2) y
O8 C8 N7 125.9(2) y
N9 C8 N7 104.78(18) y

loop_
_geom_bond_atom_site_label_1
_geom_bond_atom_site_label_2
_geom_bond_distance
_geom_bond_publ_flag
O8 C8 1.193(3) y
O2A N2A 1.221(3) y
O2B N2A 1.210(3) y
O5A N5A 1.215(3) y
O5B N5A 1.212(3) y
O7A N7A 1.213(2) y
O7B N7A 1.197(2) y
N2 N2A 1.361(3) y
N2 C1 1.439(3) y
N2 C3 1.451(3) y
N5 N5A 1.363(3) y
N5 C6 1.413(3) y
N5 C4 1.450(3) y
N7 N7A 1.362(3) y
N7 C8 1.427(3) y
N7 C6 1.472(3) y
N9 C8 1.330(3) y
N9 C1 1.431(3) y
N9 H9 0.79(3) ?
C1 C6 1.541(3) y
C1 H1A 1.0000 ?
C3 C4 1.504(3) y
C3 H3A 0.9900 ?
C3 H3B 0.9900 ?
C4 H4A 0.9900 ?
C4 H4B 0.9900 ?
C6 H6A 1.0000 ?

loop_
_geom_contact_atom_site_label_1
_geom_contact_atom_site_label_2
_geom_contact_distance
_geom_contact_site_symmetry_2
_geom_contact_publ_flag
O2A N5A 2.874(3) 5_656 y
O7A C8 2.746(3) 4_545 y

loop_
_geom_hbond_atom_site_label_D
_geom_hbond_atom_site_label_H
_geom_hbond_atom_site_label_A
_geom_hbond_site_symmetry_A
_geom_hbond_distance_DH
_geom_hbond_distance_HA
_geom_hbond_distance_DA
_geom_hbond_angle_DHA
N9 H9 O8 7_556 0.79(3) 2.22(3) 2.931(3) 149(3)
N9 H9 O5B 6_556 0.79(3) 2.53(3) 3.073(3) 127(3)
C3 H3A O7B 7_546 0.99 2.25 3.186(3) 157
C3 H3B O2B 2_656 0.99 2.52 3.234(3) 129
C1 H1A O2A . 1.00 2.22 2.642(3) 103
C6 H6A O5B . 1.00 2.21 2.648(3) 105
C6 H6A O7B 4 1.00 2.43 3.305(3) 146
C4 H4A O2A 5_656 0.99 2.57 3.170(3) 119

loop_
_geom_torsion_atom_site_label_1
_geom_torsion_atom_site_label_2
_geom_torsion_atom_site_label_3
_geom_torsion_atom_site_label_4
_geom_torsion
C1 N2 N2A O2B -152.28(19)
C3 N2 N2A O2B -3.7(3)
C1 N2 N2A O2A 30.3(3)
C3 N2 N2A O2A 178.92(18)
C6 N5 N5A O5B 16.0(3)
C4 N5 N5A O5B -172.10(19)
C6 N5 N5A O5A -165.59(19)
C4 N5 N5A O5A 6.3(3)
C8 N7 N7A O7B -22.0(3)
C6 N7 N7A O7B -166.50(19)
C8 N7 N7A O7A 160.09(19)
C6 N7 N7A O7A 15.6(3)
C8 N9 C1 N2 -103.4(2)
C8 N9 C1 C6 15.1(2)
N2A N2 C1 N9 -128.4(2)
C3 N2 C1 N9 82.6(2)
N2A N2 C1 C6 117.99(19)
C3 N2 C1 C6 -31.1(2)
N2A N2 C3 C4 -85.0(2)
C1 N2 C3 C4 63.6(2)
N5A N5 C4 C3 169.48(18)
C6 N5 C4 C3 -19.1(3)
N2 C3 C4 N5 -35.7(2)
N5A N5 C6 N7 108.2(2)
C4 N5 C6 N7 -63.1(3)
N5A N5 C6 C1 -138.71(19)
C4 N5 C6 C1 50.0(3)
N7A N7 C6 N5 -71.0(2)
C8 N7 C6 N5 140.78(18)
N7A N7 C6 C1 169.52(18)
C8 N7 C6 C1 21.3(2)
N9 C1 C6 N5 -141.44(18)
N2 C1 C6 N5 -21.8(2)
N9 C1 C6 N7 -20.5(2)
N2 C1 C6 N7 99.10(19)
C1 N9 C8 O8 177.1(2)
C1 N9 C8 N7 -2.1(3)
N7A N7 C8 O8 21.0(3)
C6 N7 C8 O8 167.6(2)
N7A N7 C8 N9 -159.78(19)
C6 N7 C8 N9 -13.2(2)
